data_7117850
loop_
_publ_author_name
'Philipp Biegger'
'Manuel Schaffroth'
'Kerstin Brodner'
'Olena Tverskoy'
'Frank Rominger'
'Uwe H. F. Bunz'

_publ_section_title
;
 Bisalkynylated 3,6-diiminocyclohexa-1,4-diene-1,4-diamine
;
_journal_name_full Chem.Commun.
_journal_page_first 14844
_journal_paper_doi 10.1039/C5cc05427C
_journal_volume 51
_journal_year 2015
_chemical_formula_sum 'C28 H48 N4 Si2'
_chemical_formula_weight 496.88
_chemical_name_common '6 in manuscript'
_space_group_crystal_system monoclinic
_space_group_IT_number 15
_space_group_name_Hall '-C 2yc'
_space_group_name_H-M_alt 'C 1 2/c 1'
_symmetry_space_group_name_Hall '-C 2yc'
_symmetry_space_group_name_H-M 'C 1 2/c 1'
_atom_sites_solution_hydrogens mixed
_audit_creation_method SHELXL-2014/7
_audit_update_record
;
2015-06-23 deposited with the CCDC.
2015-07-16 downloaded from the CCDC.
;
_cell_angle_alpha 90
_cell_angle_beta 132.098(2)
_cell_angle_gamma 90
_cell_formula_units_Z 4
_cell_length_a 19.958(2)
_cell_length_b 14.9301(16)
_cell_length_c 14.7268(16)
_cell_measurement_reflns_used 3027
_cell_measurement_temperature 200(2)
_cell_measurement_theta_max 26.37
_cell_measurement_theta_min 2.73
_cell_volume 3256.1(6)
_computing_cell_refinement 'Bruker SAINT'
_computing_data_collection 'Bruker APEX2'
_computing_data_reduction 'Bruker SAINT'
_computing_molecular_graphics 'Bruker SHELXTL'
_computing_publication_material 'Bruker SHELXTL'
_computing_structure_refinement 'SHELXL-2014/7 (Sheldrick, 2014)'
_computing_structure_solution 'SHELXS-97 (Sheldrick 2008)'
_diffrn_ambient_temperature 200(2)
_diffrn_measured_fraction_theta_full 0.997
_diffrn_measured_fraction_theta_max 0.997
_diffrn_measurement_device_type 'Bruker APEX-II Quazar area detector'
_diffrn_measurement_method '\f and \w scans'
_diffrn_radiation_type MoK\a
_diffrn_radiation_wavelength 0.71073
_diffrn_reflns_av_R_equivalents 0.0500
_diffrn_reflns_av_unetI/netI 0.0435
_diffrn_reflns_laue_measured_fraction_full 0.997
_diffrn_reflns_laue_measured_fraction_max 0.997
_diffrn_reflns_number 10051
_diffrn_reflns_point_group_measured_fraction_full 0.997
_diffrn_reflns_point_group_measured_fraction_max 0.997
_diffrn_reflns_theta_full 25.037
_diffrn_reflns_theta_max 25.037
_diffrn_reflns_theta_min 1.937
_diffrn_source 'ImuS microsource'
_exptl_absorpt_coefficient_mu 0.129
_exptl_absorpt_correction_T_max 0.957878
_exptl_absorpt_correction_T_min 0.672858
_exptl_absorpt_correction_type multi-scan
_exptl_absorpt_process_details
;
Sheldrick, G. M. (2008). <i>SADABS</i>. University of G\"ottingen, Germany.
;
_exptl_crystal_colour orange
_exptl_crystal_density_diffrn 1.014
_exptl_crystal_description block
_exptl_crystal_F_000 1088
_exptl_crystal_size_max 0.180
_exptl_crystal_size_mid 0.130
_exptl_crystal_size_min 0.110
_refine_diff_density_max 0.278
_refine_diff_density_min -0.194
_refine_diff_density_rms 0.048
_refine_ls_extinction_coef .
_refine_ls_extinction_method none
_refine_ls_goodness_of_fit_ref 1.122
_refine_ls_hydrogen_treatment mixed
_refine_ls_matrix_type full
_refine_ls_number_parameters 248
_refine_ls_number_reflns 2866
_refine_ls_number_restraints 570
_refine_ls_restrained_S_all 1.137
_refine_ls_R_factor_all 0.1226
_refine_ls_R_factor_gt 0.0863
_refine_ls_shift/su_max 0.000
_refine_ls_shift/su_mean 0.000
_refine_ls_structure_factor_coef Fsqd
_refine_ls_weighting_details 'w=1/[\s^2^(Fo^2^)+(0.0842P)^2^+8.3942P] where P=(Fo^2^+2Fc^2^)/3'
_refine_ls_weighting_scheme calc
_refine_ls_wR_factor_gt 0.2388
_refine_ls_wR_factor_ref 0.2535
_reflns_Friedel_coverage 0.000
_reflns_friedel_fraction_full .
_reflns_friedel_fraction_max .
_reflns_number_gt 1938
_reflns_number_total 2866
_reflns_threshold_expression 'I > 2\s(I)'
_cod_data_source_file c5cc05427c2.cif
_cod_data_source_block keb5
_cod_database_code 7117850
_shelx_shelxl_version_number 2014/7
_shelx_space_group_comment
; 
The symmetry employed for this shelxl refinement is uniquely defined 
by the following loop, which should always be used as a source of 
symmetry information in preference to the above space-group names. 
They are only intended as comments. 
;
_shelx_estimated_absorpt_t_min 0.977
_shelx_estimated_absorpt_t_max 0.986

loop_
_space_group_symop_operation_xyz
'x, y, z'
'-x, y, -z+1/2'
'x+1/2, y+1/2, z'
'-x+1/2, y+1/2, -z+1/2'
'-x, -y, -z'
'x, -y, z-1/2'
'-x+1/2, -y+1/2, -z'
'x+1/2, -y+1/2, z-1/2'

loop_
_atom_site_label
_atom_site_type_symbol
_atom_site_fract_x
_atom_site_fract_y
_atom_site_fract_z
_atom_site_U_iso_or_equiv
_atom_site_adp_type
_atom_site_occupancy
_atom_site_site_symmetry_order
_atom_site_calc_flag
_atom_site_refinement_flags_posn
_atom_site_refinement_flags_adp
_atom_site_refinement_flags_occupancy
_atom_site_disorder_assembly
_atom_site_disorder_group
Si1 Si 0.74702(13) 0.54485(10) 0.83126(13) 0.0901(7) Uani 1 1 d D U . . .
C1 C 0.7400(3) 0.6477(3) 0.6561(4) 0.0656(12) Uani 1 1 d . U . . .
C2 C 0.7464(5) 0.6070(4) 0.7214(5) 0.117(2) Uani 1 1 d D U . . .
C21 C 0.7030(8) 0.4293(6) 0.7648(11) 0.094(3) Uani 0.616(10) 1 d D U P A 1
H21 H 0.7049 0.3941 0.8242 0.113 Uiso 0.616(10) 1 calc R U P A 1
C22 C 0.7606(9) 0.3785(7) 0.7475(12) 0.109(4) Uani 0.616(10) 1 d D U P A 1
H22A H 0.8236 0.3778 0.8249 0.164 Uiso 0.616(10) 1 calc R U P A 1
H22B H 0.7384 0.3169 0.7219 0.164 Uiso 0.616(10) 1 calc R U P A 1
H22C H 0.7564 0.4085 0.6846 0.164 Uiso 0.616(10) 1 calc R U P A 1
C23 C 0.6052(8) 0.4297(9) 0.6434(11) 0.110(4) Uani 0.616(10) 1 d D U P A 1
H23A H 0.5677 0.4620 0.6533 0.164 Uiso 0.616(10) 1 calc R U P A 1
H23B H 0.6015 0.4595 0.5809 0.164 Uiso 0.616(10) 1 calc R U P A 1
H23C H 0.5835 0.3680 0.6181 0.164 Uiso 0.616(10) 1 calc R U P A 1
C24 C 0.8708(7) 0.5388(7) 0.9735(9) 0.116(4) Uani 0.616(10) 1 d D U P A 1
H24 H 0.9025 0.5180 0.9460 0.139 Uiso 0.616(10) 1 calc R U P A 1
C25 C 0.8911(11) 0.4708(11) 1.0634(13) 0.185(8) Uani 0.616(10) 1 d D U P A 1
H25A H 0.8651 0.4130 1.0222 0.277 Uiso 0.616(10) 1 calc R U P A 1
H25B H 0.9567 0.4647 1.1296 0.277 Uiso 0.616(10) 1 calc R U P A 1
H25C H 0.8649 0.4901 1.0974 0.277 Uiso 0.616(10) 1 calc R U P A 1
C26 C 0.9094(12) 0.6332(11) 1.0302(16) 0.149(7) Uani 0.616(10) 1 d D U P A 1
H26A H 0.8938 0.6746 0.9668 0.224 Uiso 0.616(10) 1 calc R U P A 1
H26B H 0.8834 0.6550 1.0636 0.224 Uiso 0.616(10) 1 calc R U P A 1
H26C H 0.9752 0.6296 1.0958 0.224 Uiso 0.616(10) 1 calc R U P A 1
C27 C 0.6753(10) 0.6015(10) 0.8492(13) 0.131(5) Uani 0.616(10) 1 d D U P A 1
H27 H 0.7201 0.6432 0.9181 0.158 Uiso 0.616(10) 1 calc R U P A 1
C28 C 0.6036(11) 0.6670(11) 0.7548(17) 0.168(6) Uani 0.616(10) 1 d D U P A 1
H28A H 0.6248 0.7004 0.7208 0.252 Uiso 0.616(10) 1 calc R U P A 1
H28B H 0.5483 0.6344 0.6891 0.252 Uiso 0.616(10) 1 calc R U P A 1
H28C H 0.5911 0.7089 0.7932 0.252 Uiso 0.616(10) 1 calc R U P A 1
C29 C 0.6477(16) 0.5461(13) 0.908(2) 0.154(7) Uani 0.616(10) 1 d D U P A 1
H29A H 0.6966 0.5048 0.9679 0.231 Uiso 0.616(10) 1 calc R U P A 1
H29B H 0.6358 0.5863 0.9480 0.231 Uiso 0.616(10) 1 calc R U P A 1
H29C H 0.5929 0.5119 0.8438 0.231 Uiso 0.616(10) 1 calc R U P A 1
C11 C 0.7438(2) 0.6973(2) 0.5757(3) 0.0443(9) Uani 1 1 d . U . . .
C12 C 0.6661(2) 0.7226(2) 0.4626(3) 0.0434(9) Uani 1 1 d . U . . .
C13 C 0.6689(2) 0.7739(2) 0.3794(3) 0.0453(9) Uani 1 1 d . U . . .
N12 N 0.5837(2) 0.7020(3) 0.4189(4) 0.0629(10) Uani 1 1 d . U . . .
H12A H 0.579(3) 0.675(4) 0.466(5) 0.091(18) Uiso 1 1 d . . . . .
H12B H 0.531(3) 0.729(3) 0.346(4) 0.065(12) Uiso 1 1 d . . . . .
N13 N 0.5929(2) 0.7871(3) 0.2702(3) 0.0691(11) Uani 1 1 d . U . . .
H13 H 0.605(3) 0.814(3) 0.227(4) 0.081(15) Uiso 1 1 d . . . . .
C21B C 0.7461(14) 0.4232(8) 0.8087(19) 0.120(6) Uani 0.384(10) 1 d D U P A 2
H21B H 0.7459 0.3927 0.8690 0.144 Uiso 0.384(10) 1 calc R U P A 2
C22B C 0.8323(17) 0.3939(15) 0.838(3) 0.174(9) Uani 0.384(10) 1 d D U P A 2
H22D H 0.8852 0.4136 0.9206 0.261 Uiso 0.384(10) 1 calc R U P A 2
H22E H 0.8331 0.3285 0.8330 0.261 Uiso 0.384(10) 1 calc R U P A 2
H22F H 0.8339 0.4209 0.7787 0.261 Uiso 0.384(10) 1 calc R U P A 2
C23B C 0.6587(17) 0.3956(13) 0.6803(18) 0.132(7) Uani 0.384(10) 1 d D U P A 2
H23D H 0.6064 0.4163 0.6678 0.198 Uiso 0.384(10) 1 calc R U P A 2
H23E H 0.6574 0.4226 0.6185 0.198 Uiso 0.384(10) 1 calc R U P A 2
H23F H 0.6565 0.3302 0.6728 0.198 Uiso 0.384(10) 1 calc R U P A 2
C24B C 0.8445(11) 0.5847(15) 0.9910(10) 0.132(6) Uani 0.384(10) 1 d D U P A 2
H24B H 0.8206 0.6414 0.9963 0.158 Uiso 0.384(10) 1 calc R U P A 2
C25B C 0.8662(16) 0.5294(17) 1.0935(15) 0.140(8) Uani 0.384(10) 1 d D U P A 2
H25D H 0.8100 0.5113 1.0723 0.209 Uiso 0.384(10) 1 calc R U P A 2
H25E H 0.9000 0.4759 1.1058 0.209 Uiso 0.384(10) 1 calc R U P A 2
H25F H 0.9028 0.5649 1.1689 0.209 Uiso 0.384(10) 1 calc R U P A 2
C26B C 0.9267(17) 0.617(3) 1.013(3) 0.170(13) Uani 0.384(10) 1 d D U P A 2
H26D H 0.9068 0.6525 0.9421 0.255 Uiso 0.384(10) 1 calc R U P A 2
H26E H 0.9645 0.6546 1.0864 0.255 Uiso 0.384(10) 1 calc R U P A 2
H26F H 0.9617 0.5656 1.0234 0.255 Uiso 0.384(10) 1 calc R U P A 2
C27B C 0.6419(11) 0.5823(11) 0.7999(19) 0.121(6) Uani 0.384(10) 1 d D U P A 2
H27B H 0.5882 0.5866 0.7101 0.145 Uiso 0.384(10) 1 calc R U P A 2
C28B C 0.6689(19) 0.6764(12) 0.865(2) 0.155(8) Uani 0.384(10) 1 d D U P A 2
H28D H 0.6799 0.7185 0.8247 0.233 Uiso 0.384(10) 1 calc R U P A 2
H28E H 0.6197 0.6990 0.8581 0.233 Uiso 0.384(10) 1 calc R U P A 2
H28F H 0.7238 0.6703 0.9510 0.233 Uiso 0.384(10) 1 calc R U P A 2
C29B C 0.625(2) 0.5170(18) 0.864(3) 0.137(10) Uani 0.384(10) 1 d D U P A 2
H29D H 0.6080 0.4581 0.8249 0.205 Uiso 0.384(10) 1 calc R U P A 2
H29E H 0.6799 0.5114 0.9507 0.205 Uiso 0.384(10) 1 calc R U P A 2
H29F H 0.5758 0.5402 0.8577 0.205 Uiso 0.384(10) 1 calc R U P A 2

loop_
_atom_site_aniso_label
_atom_site_aniso_U_11
_atom_site_aniso_U_22
_atom_site_aniso_U_33
_atom_site_aniso_U_23
_atom_site_aniso_U_13
_atom_site_aniso_U_12
Si1 0.1479(15) 0.0688(9) 0.0773(10) 0.0129(7) 0.0853(11) -0.0117(9)
C1 0.065(3) 0.064(3) 0.047(2) 0.002(2) 0.029(2) -0.015(2)
C2 0.191(7) 0.086(4) 0.082(4) -0.008(3) 0.095(4) -0.051(4)
C21 0.143(8) 0.069(5) 0.110(7) 0.006(5) 0.100(7) -0.022(5)
C22 0.152(9) 0.079(6) 0.124(9) -0.010(6) 0.104(8) -0.018(6)
C23 0.131(7) 0.090(8) 0.125(7) -0.018(6) 0.093(7) -0.030(6)
C24 0.147(7) 0.094(7) 0.092(6) 0.002(5) 0.074(5) -0.014(6)
C25 0.178(13) 0.171(13) 0.118(9) 0.050(9) 0.063(9) -0.023(11)
C26 0.183(13) 0.121(9) 0.105(9) -0.016(7) 0.080(9) -0.042(8)
C27 0.206(10) 0.109(9) 0.136(10) 0.032(7) 0.138(9) 0.032(8)
C28 0.198(12) 0.170(12) 0.209(13) 0.082(11) 0.167(11) 0.058(10)
C29 0.247(17) 0.147(13) 0.170(16) 0.027(11) 0.182(15) 0.017(12)
C11 0.0431(19) 0.041(2) 0.0415(18) -0.0014(15) 0.0255(16) -0.0025(16)
C12 0.0390(18) 0.046(2) 0.0400(18) -0.0014(15) 0.0242(16) -0.0003(16)
C13 0.0385(19) 0.043(2) 0.0394(18) 0.0010(16) 0.0201(16) -0.0010(16)
N12 0.0386(18) 0.088(3) 0.052(2) 0.014(2) 0.0258(17) -0.0017(18)
N13 0.0426(19) 0.092(3) 0.0441(19) 0.0158(19) 0.0173(16) -0.0059(18)
C21B 0.197(14) 0.073(8) 0.138(12) 0.017(7) 0.131(11) -0.009(7)
C22B 0.227(16) 0.119(15) 0.24(2) 0.029(14) 0.180(15) 0.013(12)
C23B 0.216(15) 0.083(12) 0.140(12) 0.003(9) 0.137(12) -0.021(11)
C24B 0.170(10) 0.127(13) 0.095(7) 0.000(7) 0.087(7) -0.040(9)
C25B 0.163(15) 0.156(18) 0.095(9) 0.014(10) 0.085(10) -0.030(14)
C26B 0.168(13) 0.22(3) 0.096(13) -0.004(15) 0.079(11) -0.075(15)
C27B 0.190(11) 0.094(10) 0.129(12) 0.038(8) 0.127(10) 0.024(8)
C28B 0.27(2) 0.102(10) 0.170(16) 0.025(10) 0.175(17) 0.023(11)
C29B 0.170(16) 0.141(16) 0.14(2) 0.048(14) 0.123(16) 0.021(13)

loop_
_atom_type_symbol
_atom_type_description
_atom_type_scat_dispersion_real
_atom_type_scat_dispersion_imag
_atom_type_scat_source
C C 0.0033 0.0016 'International Tables Vol C Tables 4.2.6.8 and 6.1.1.4'
H H 0.0000 0.0000 'International Tables Vol C Tables 4.2.6.8 and 6.1.1.4'
N N 0.0061 0.0033 'International Tables Vol C Tables 4.2.6.8 and 6.1.1.4'
Si Si 0.0817 0.0704 'International Tables Vol C Tables 4.2.6.8 and 6.1.1.4'

loop_
_geom_angle_atom_site_label_1
_geom_angle_atom_site_label_2
_geom_angle_atom_site_label_3
_geom_angle
_geom_angle_site_symmetry_1
_geom_angle_site_symmetry_3
C27 Si1 C2 110.3(5) . .
C21B Si1 C2 110.0(7) . .
C21B Si1 C24B 114.5(8) . .
C2 Si1 C24B 109.2(5) . .
C27 Si1 C21 111.2(6) . .
C2 Si1 C21 106.0(4) . .
C27 Si1 C24 115.6(6) . .
C2 Si1 C24 103.3(4) . .
C21 Si1 C24 109.8(5) . .
C21B Si1 C27B 111.6(8) . .
C2 Si1 C27B 106.2(6) . .
C24B Si1 C27B 105.0(8) . .
C2 C1 C11 171.8(6) . .
C1 C2 Si1 173.2(7) . .
C23 C21 C22 108.7(9) . .
C23 C21 Si1 112.9(7) . .
C22 C21 Si1 113.5(7) . .
C23 C21 H21 107.1 . .
C22 C21 H21 107.1 . .
Si1 C21 H21 107.1 . .
C21 C22 H22A 109.5 . .
C21 C22 H22B 109.5 . .
H22A C22 H22B 109.5 . .
C21 C22 H22C 109.5 . .
H22A C22 H22C 109.5 . .
H22B C22 H22C 109.5 . .
C21 C23 H23A 109.5 . .
C21 C23 H23B 109.5 . .
H23A C23 H23B 109.5 . .
C21 C23 H23C 109.5 . .
H23A C23 H23C 109.5 . .
H23B C23 H23C 109.5 . .
C25 C24 C26 113.5(11) . .
C25 C24 Si1 113.1(9) . .
C26 C24 Si1 111.1(10) . .
C25 C24 H24 106.2 . .
C26 C24 H24 106.2 . .
Si1 C24 H24 106.2 . .
C24 C25 H25A 109.5 . .
C24 C25 H25B 109.5 . .
H25A C25 H25B 109.5 . .
C24 C25 H25C 109.5 . .
H25A C25 H25C 109.5 . .
H25B C25 H25C 109.5 . .
C24 C26 H26A 109.5 . .
C24 C26 H26B 109.5 . .
H26A C26 H26B 109.5 . .
C24 C26 H26C 109.5 . .
H26A C26 H26C 109.5 . .
H26B C26 H26C 109.5 . .
C28 C27 C29 113.0(12) . .
C28 C27 Si1 121.2(9) . .
C29 C27 Si1 116.2(10) . .
C28 C27 H27 100.4 . .
C29 C27 H27 100.4 . .
Si1 C27 H27 100.4 . .
C27 C28 H28A 109.5 . .
C27 C28 H28B 109.5 . .
H28A C28 H28B 109.5 . .
C27 C28 H28C 109.5 . .
H28A C28 H28C 109.5 . .
H28B C28 H28C 109.5 . .
C27 C29 H29A 109.5 . .
C27 C29 H29B 109.5 . .
H29A C29 H29B 109.5 . .
C27 C29 H29C 109.5 . .
H29A C29 H29C 109.5 . .
H29B C29 H29C 109.5 . .
C12 C11 C1 120.3(3) . .
C12 C11 C13 120.5(3) . 7_666
C1 C11 C13 119.0(3) . 7_666
N12 C12 C11 123.2(4) . .
N12 C12 C13 115.9(3) . .
C11 C12 C13 120.9(3) . .
N13 C13 C11 124.9(4) . 7_666
N13 C13 C12 116.6(3) . .
C11 C13 C12 118.4(3) 7_666 .
C12 N12 H12A 119(3) . .
C12 N12 H12B 121(2) . .
H12A N12 H12B 118(4) . .
C13 N13 H13 108(3) . .
C22B C21B C23B 113.8(16) . .
C22B C21B Si1 110.9(12) . .
C23B C21B Si1 110.6(11) . .
C22B C21B H21B 107.1 . .
C23B C21B H21B 107.1 . .
Si1 C21B H21B 107.1 . .
C21B C22B H22D 109.5 . .
C21B C22B H22E 109.5 . .
H22D C22B H22E 109.5 . .
C21B C22B H22F 109.5 . .
H22D C22B H22F 109.5 . .
H22E C22B H22F 109.5 . .
C21B C23B H23D 109.5 . .
C21B C23B H23E 109.5 . .
H23D C23B H23E 109.5 . .
C21B C23B H23F 109.5 . .
H23D C23B H23F 109.5 . .
H23E C23B H23F 109.5 . .
C25B C24B C26B 114.7(17) . .
C25B C24B Si1 116.2(12) . .
C26B C24B Si1 115.3(14) . .
C25B C24B H24B 102.6 . .
C26B C24B H24B 102.6 . .
Si1 C24B H24B 102.6 . .
C24B C25B H25D 109.5 . .
C24B C25B H25E 109.5 . .
H25D C25B H25E 109.5 . .
C24B C25B H25F 109.5 . .
H25D C25B H25F 109.5 . .
H25E C25B H25F 109.5 . .
C24B C26B H26D 109.5 . .
C24B C26B H26E 109.5 . .
H26D C26B H26E 109.5 . .
C24B C26B H26F 109.5 . .
H26D C26B H26F 109.5 . .
H26E C26B H26F 109.5 . .
C29B C27B C28B 108.5(15) . .
C29B C27B Si1 109.0(13) . .
C28B C27B Si1 103.9(12) . .
C29B C27B H27B 111.7 . .
C28B C27B H27B 111.7 . .
Si1 C27B H27B 111.7 . .
C27B C28B H28D 109.5 . .
C27B C28B H28E 109.5 . .
H28D C28B H28E 109.5 . .
C27B C28B H28F 109.5 . .
H28D C28B H28F 109.5 . .
H28E C28B H28F 109.5 . .
C27B C29B H29D 109.5 . .
C27B C29B H29E 109.5 . .
H29D C29B H29E 109.5 . .
C27B C29B H29F 109.5 . .
H29D C29B H29F 109.5 . .
H29E C29B H29F 109.5 . .

loop_
_geom_bond_atom_site_label_1
_geom_bond_atom_site_label_2
_geom_bond_distance
_geom_bond_site_symmetry_2
Si1 C27 1.828(9) .
Si1 C21B 1.845(12) .
Si1 C2 1.858(5) .
Si1 C24B 1.881(12) .
Si1 C21 1.885(8) .
Si1 C24 1.887(9) .
Si1 C27B 1.904(12) .
C1 C2 1.071(6) .
C1 C11 1.440(6) .
C21 C23 1.526(11) .
C21 C22 1.532(11) .
C21 H21 1.0000 .
C22 H22A 0.9800 .
C22 H22B 0.9800 .
C22 H22C 0.9800 .
C23 H23A 0.9800 .
C23 H23B 0.9800 .
C23 H23C 0.9800 .
C24 C25 1.493(11) .
C24 C26 1.554(13) .
C24 H24 1.0000 .
C25 H25A 0.9800 .
C25 H25B 0.9800 .
C25 H25C 0.9800 .
C26 H26A 0.9800 .
C26 H26B 0.9800 .
C26 H26C 0.9800 .
C27 C28 1.507(12) .
C27 C29 1.536(11) .
C27 H27 1.0000 .
C28 H28A 0.9800 .
C28 H28B 0.9800 .
C28 H28C 0.9800 .
C29 H29A 0.9800 .
C29 H29B 0.9800 .
C29 H29C 0.9800 .
C11 C12 1.363(5) .
C11 C13 1.455(5) 7_666
C12 N12 1.339(5) .
C12 C13 1.478(5) .
C13 N13 1.287(5) .
C13 C11 1.455(5) 7_666
N12 H12A 0.86(5) .
N12 H12B 0.95(4) .
N13 H13 0.91(5) .
C21B C22B 1.532(14) .
C21B C23B 1.538(13) .
C21B H21B 1.0000 .
C22B H22D 0.9800 .
C22B H22E 0.9800 .
C22B H22F 0.9800 .
C23B H23D 0.9800 .
C23B H23E 0.9800 .
C23B H23F 0.9800 .
C24B C25B 1.506(13) .
C24B C26B 1.526(14) .
C24B H24B 1.0000 .
C25B H25D 0.9800 .
C25B H25E 0.9800 .
C25B H25F 0.9800 .
C26B H26D 0.9800 .
C26B H26E 0.9800 .
C26B H26F 0.9800 .
C27B C29B 1.548(13) .
C27B C28B 1.576(14) .
C27B H27B 1.0000 .
C28B H28D 0.9800 .
C28B H28E 0.9800 .
C28B H28F 0.9800 .
C29B H29D 0.9800 .
C29B H29E 0.9800 .
C29B H29F 0.9800 .

loop_
_geom_torsion_atom_site_label_1
_geom_torsion_atom_site_label_2
_geom_torsion_atom_site_label_3
_geom_torsion_atom_site_label_4
_geom_torsion
_geom_torsion_site_symmetry_1
_geom_torsion_site_symmetry_2
_geom_torsion_site_symmetry_3
_geom_torsion_site_symmetry_4
C27 Si1 C21 C23 55.7(9) . . . .
C2 Si1 C21 C23 -64.2(8) . . . .
C24 Si1 C21 C23 -175.2(8) . . . .
C27 Si1 C21 C22 179.9(8) . . . .
C2 Si1 C21 C22 60.1(9) . . . .
C24 Si1 C21 C22 -50.9(10) . . . .
C27 Si1 C24 C25 75.4(12) . . . .
C2 Si1 C24 C25 -164.1(10) . . . .
C21 Si1 C24 C25 -51.4(12) . . . .
C27 Si1 C24 C26 -53.6(14) . . . .
C2 Si1 C24 C26 66.9(12) . . . .
C21 Si1 C24 C26 179.6(11) . . . .
C2 Si1 C27 C28 19.8(18) . . . .
C21 Si1 C27 C28 -97.5(16) . . . .
C24 Si1 C27 C28 136.4(15) . . . .
C2 Si1 C27 C29 163.5(12) . . . .
C21 Si1 C27 C29 46.2(14) . . . .
C24 Si1 C27 C29 -79.8(14) . . . .
C1 C11 C12 N12 -1.4(6) . . . .
C13 C11 C12 N12 -176.4(4) 7_666 . . .
C1 C11 C12 C13 179.7(4) . . . .
C13 C11 C12 C13 4.7(6) 7_666 . . .
N12 C12 C13 N13 -5.7(5) . . . .
C11 C12 C13 N13 173.3(4) . . . .
N12 C12 C13 C11 176.5(3) . . . 7_666
C11 C12 C13 C11 -4.6(6) . . . 7_666
C2 Si1 C21B C22B 64.0(15) . . . .
C24B Si1 C21B C22B -59.3(17) . . . .
C27B Si1 C21B C22B -178.4(15) . . . .
C2 Si1 C21B C23B -63.2(14) . . . .
C24B Si1 C21B C23B 173.5(13) . . . .
C27B Si1 C21B C23B 54.4(16) . . . .
C21B Si1 C24B C25B -45(2) . . . .
C2 Si1 C24B C25B -168.4(15) . . . .
C27B Si1 C24B C25B 78.1(18) . . . .
C21B Si1 C24B C26B 94(2) . . . .
C2 Si1 C24B C26B -30(2) . . . .
C27B Si1 C24B C26B -144(2) . . . .
